data_4133895
loop_
_publ_author_name
'Yee, Danielle A.'
'Kakule, Thomas B.'
'Cheng, Wei'
'Chen, Mengbin'
'Chong, Christine T. Y.'
'Hai, Yang'
'Hang, Leibniz F.'
'Hung, Yiu-Sun'
'Liu, Nicholas'
'Ohashi, Masao'
'Okorafor, Ikechukwu C.'
'Song, Yongxiang'
'Tang, ManCheng'
'Zhang, Zhuan'
'Tang, Yi'

_publ_section_title
;
 Genome Mining of Alkaloidal Terpenoids from a Hybrid Terpene and
 Nonribosomal Peptide Biosynthetic Pathway.
;
_journal_name_full 'Journal of the American Chemical Society'
_journal_paper_doi 10.1021/jacs.9b13046
_journal_year 2019
_chemical_formula_moiety 'C15 H24 O2'
_chemical_formula_sum 'C15 H24 O2'
_chemical_formula_weight 236.34
_space_group_crystal_system orthorhombic
_space_group_IT_number 19
_space_group_name_Hall 'P 2ac 2ab'
_space_group_name_H-M_alt 'P 21 21 21'
_atom_sites_solution_hydrogens geom
_audit_creation_date 2019-09-03
_audit_creation_method
;
Olex2 1.2
(compiled 2016.02.19 svn.r3266 for OlexSys, GUI svn.r5155)
;
_cell_angle_alpha 90
_cell_angle_beta 90
_cell_angle_gamma 90
_cell_formula_units_Z 4
_cell_length_a 9.1845(2)
_cell_length_b 11.3146(2)
_cell_length_c 12.5358(3)
_cell_measurement_reflns_used 9642
_cell_measurement_temperature 100(2)
_cell_measurement_theta_max 69.37
_cell_measurement_theta_min 5.27
_cell_volume 1302.71(5)
_computing_cell_refinement 'Bruker SAINT'
_computing_data_collection 'Bruker APEX2'
_computing_data_reduction 'Bruker SAINT'
_computing_molecular_graphics 'Olex2 (Dolomanov et al., 2009)'
_computing_publication_material 'Olex2 (Dolomanov et al., 2009)'
_computing_structure_refinement 'ShelXL (Sheldrick, 2015)'
_computing_structure_solution 'ShelXS (Sheldrick, 2008)'
_diffrn_ambient_temperature 100.15
_diffrn_detector_area_resol_mean 8.3333
_diffrn_measured_fraction_theta_full 1.000
_diffrn_measured_fraction_theta_max 0.996
_diffrn_measurement_device_type 'Bruker APEX-II CCD'
_diffrn_measurement_method '\f and \w scans'
_diffrn_radiation_type CuK\a
_diffrn_radiation_wavelength 1.54178
_diffrn_reflns_av_R_equivalents 0.0276
_diffrn_reflns_av_unetI/netI 0.0196
_diffrn_reflns_Laue_measured_fraction_full 1.000
_diffrn_reflns_Laue_measured_fraction_max 0.996
_diffrn_reflns_limit_h_max 10
_diffrn_reflns_limit_h_min -11
_diffrn_reflns_limit_k_max 13
_diffrn_reflns_limit_k_min -13
_diffrn_reflns_limit_l_max 15
_diffrn_reflns_limit_l_min -13
_diffrn_reflns_number 14701
_diffrn_reflns_point_group_measured_fraction_full 1.000
_diffrn_reflns_point_group_measured_fraction_max 0.992
_diffrn_reflns_theta_full 67.679
_diffrn_reflns_theta_max 69.299
_diffrn_reflns_theta_min 5.266
_exptl_absorpt_coefficient_mu 0.606
_exptl_absorpt_correction_T_max 0.75
_exptl_absorpt_correction_T_min 0.71
_exptl_absorpt_correction_type multi-scan
_exptl_absorpt_process_details 'SADABS V2014/2 (Bruker AXS Inc.)'
_exptl_crystal_colour colorless
_exptl_crystal_density_diffrn 1.205
_exptl_crystal_description block
_exptl_crystal_F_000 520
_exptl_crystal_size_max 0.3
_exptl_crystal_size_mid 0.2
_exptl_crystal_size_min 0.2
_refine_diff_density_max 0.270
_refine_diff_density_min -0.199
_refine_diff_density_rms 0.060
_refine_ls_abs_structure_details
;
 Flack x determined using 971 quotients [(I+)-(I-)]/[(I+)+(I-)]
 (Parsons, Flack and Wagner, Acta Cryst. B69 (2013) 249-259).
;
_refine_ls_abs_structure_Flack 0.08(6)
_refine_ls_extinction_coef 0.0015(5)
_refine_ls_extinction_expression Fc^*^=kFc[1+0.001xFc^2^\l^3^/sin(2\q)]^-1/4^
_refine_ls_extinction_method 'SHELXL-2014/7 (Sheldrick 2014'
_refine_ls_goodness_of_fit_ref 1.051
_refine_ls_hydrogen_treatment constr
_refine_ls_matrix_type full
_refine_ls_number_parameters 159
_refine_ls_number_reflns 2424
_refine_ls_number_restraints 0
_refine_ls_restrained_S_all 1.051
_refine_ls_R_factor_all 0.0297
_refine_ls_R_factor_gt 0.0291
_refine_ls_shift/su_max 0.000
_refine_ls_shift/su_mean 0.000
_refine_ls_structure_factor_coef Fsqd
_refine_ls_weighting_details 'w=1/[\s^2^(Fo^2^)+(0.0429P)^2^+0.3003P] where P=(Fo^2^+2Fc^2^)/3'
_refine_ls_weighting_scheme calc
_refine_ls_wR_factor_gt 0.0743
_refine_ls_wR_factor_ref 0.0748
_reflns_Friedel_coverage 0.713
_reflns_Friedel_fraction_full 0.999
_reflns_Friedel_fraction_max 0.986
_reflns_number_gt 2370
_reflns_number_total 2424
_reflns_threshold_expression 'I > 2\s(I)'
_cod_data_source_file ja9b13046_si_002.cif
_cod_data_source_block cu_tang1703s
_cod_database_code 4133895
_shelx_space_group_comment
;
The symmetry employed for this shelxl refinement is uniquely defined
by the following loop, which should always be used as a source of
symmetry information in preference to the above space-group names.
They are only intended as comments.
;
_olex2_refinement_description
;
1. Fixed Uiso
 At 1.2 times of:
  All C(H) groups, All C(H,H) groups
 At 1.5 times of:
  All C(H,H,H) groups, All O(H) groups
2.a Ternary CH refined with riding coordinates:
 C2(H1), C5(H4), C8(H9), C7(H11)
2.b Secondary CH2 refined with riding coordinates:
 C3(H2A,H2B), C4(H3A,H3B), C10(H6A,H6B), C11(H7A,H7B), C9(H10A,H10B)
2.c Idealised Me refined as rotating group:
 C15(H13A,H13B,H13C), C13(H14A,H14B,H14C), C14(H15A,H15B,H15C)
2.d Idealised tetrahedral OH refined as rotating group:
 O2(H2)
;
_shelx_shelxl_version_number 2014/7
_olex2_submission_special_instructions 'No special instructions were received'

loop_
_space_group_symop_operation_xyz
'x, y, z'
'-x+1/2, -y, z+1/2'
'-x, y+1/2, -z+1/2'
'x+1/2, -y+1/2, -z'

loop_
_atom_site_label
_atom_site_type_symbol
_atom_site_fract_x
_atom_site_fract_y
_atom_site_fract_z
_atom_site_U_iso_or_equiv
_atom_site_adp_type
_atom_site_occupancy
_atom_site_site_symmetry_order
_atom_site_calc_flag
_atom_site_refinement_flags_posn
O1 O 0.48535(13) 0.37101(10) 0.71449(9) 0.0145(3) Uani 1 1 d .
O2 O 0.61175(15) 0.64465(10) 0.82358(10) 0.0232(3) Uani 1 1 d .
H2 H 0.5841 0.7134 0.8084 0.035 Uiso 1 1 calc GR
C1 C 0.94868(19) 0.38206(16) 0.77408(14) 0.0198(4) Uani 1 1 d .
H1 H 0.9740 0.4544 0.8160 0.024 Uiso 1 1 calc R
C2 C 0.9141(2) 0.28276(16) 0.85532(14) 0.0222(4) Uani 1 1 d .
H2A H 0.9749 0.2918 0.9200 0.027 Uiso 1 1 calc R
H2B H 0.9338 0.2043 0.8235 0.027 Uiso 1 1 calc R
C3 C 0.74970(19) 0.29487(15) 0.88395(13) 0.0177(4) Uani 1 1 d .
H3A H 0.6937 0.2253 0.8592 0.021 Uiso 1 1 calc R
H3B H 0.7358 0.3043 0.9618 0.021 Uiso 1 1 calc R
C4 C 0.70420(18) 0.40686(14) 0.82369(13) 0.0140(3) Uani 1 1 d .
H4 H 0.7428 0.4740 0.8672 0.017 Uiso 1 1 calc R
C5 C 0.79939(18) 0.40482(14) 0.72120(13) 0.0152(3) Uani 1 1 d .
C6 C 0.7609(2) 0.30371(15) 0.64267(13) 0.0182(4) Uani 1 1 d .
H6A H 0.8495 0.2811 0.6026 0.022 Uiso 1 1 calc R
H6B H 0.7287 0.2339 0.6840 0.022 Uiso 1 1 calc R
C7 C 0.64090(19) 0.33772(15) 0.56319(13) 0.0178(4) Uani 1 1 d .
H7A H 0.6854 0.3737 0.4990 0.021 Uiso 1 1 calc R
H7B H 0.5875 0.2659 0.5407 0.021 Uiso 1 1 calc R
C8 C 0.53579(18) 0.42447(15) 0.61335(13) 0.0157(4) Uani 1 1 d .
C9 C 0.6130(2) 0.54017(14) 0.64752(14) 0.0165(4) Uani 1 1 d .
H9 H 0.5922 0.6059 0.5964 0.020 Uiso 1 1 calc R
C10 C 0.77837(19) 0.52211(15) 0.66229(15) 0.0181(4) Uani 1 1 d .
H10A H 0.8276 0.5196 0.5921 0.022 Uiso 1 1 calc R
H10B H 0.8202 0.5879 0.7043 0.022 Uiso 1 1 calc R
C11 C 0.54085(18) 0.56270(15) 0.75631(14) 0.0164(4) Uani 1 1 d .
H11 H 0.4375 0.5877 0.7453 0.020 Uiso 1 1 calc R
C12 C 0.54427(18) 0.43737(14) 0.80282(13) 0.0143(4) Uani 1 1 d .
C13 C 0.44511(19) 0.41981(17) 0.89813(14) 0.0208(4) Uani 1 1 d .
H13A H 0.3461 0.4449 0.8797 0.031 Uiso 1 1 calc GR
H13B H 0.4807 0.4671 0.9582 0.031 Uiso 1 1 calc GR
H13C H 0.4443 0.3361 0.9182 0.031 Uiso 1 1 calc GR
C14 C 0.4014(2) 0.44585(16) 0.54522(14) 0.0201(4) Uani 1 1 d .
H14A H 0.3441 0.3730 0.5409 0.030 Uiso 1 1 calc GR
H14B H 0.4313 0.4699 0.4734 0.030 Uiso 1 1 calc GR
H14C H 0.3423 0.5085 0.5774 0.030 Uiso 1 1 calc GR
C15 C 1.0775(2) 0.3554(2) 0.70162(17) 0.0297(4) Uani 1 1 d .
H15A H 1.1671 0.3535 0.7440 0.044 Uiso 1 1 calc GR
H15B H 1.0853 0.4170 0.6470 0.044 Uiso 1 1 calc GR
H15C H 1.0631 0.2785 0.6672 0.044 Uiso 1 1 calc GR

loop_
_atom_site_aniso_label
_atom_site_aniso_U_11
_atom_site_aniso_U_22
_atom_site_aniso_U_33
_atom_site_aniso_U_23
_atom_site_aniso_U_13
_atom_site_aniso_U_12
O1 0.0177(5) 0.0146(5) 0.0112(5) 0.0005(5) 0.0003(5) -0.0031(4)
O2 0.0309(7) 0.0117(6) 0.0270(7) -0.0044(5) -0.0094(6) 0.0034(5)
C1 0.0160(8) 0.0249(8) 0.0183(8) -0.0026(7) -0.0023(7) 0.0021(7)
C2 0.0217(9) 0.0248(9) 0.0201(9) -0.0004(7) -0.0019(7) 0.0075(7)
C3 0.0217(9) 0.0162(8) 0.0151(8) 0.0004(7) -0.0011(7) 0.0031(7)
C4 0.0167(8) 0.0123(7) 0.0130(8) -0.0013(6) -0.0006(6) -0.0005(6)
C5 0.0137(7) 0.0170(8) 0.0149(8) -0.0006(7) -0.0003(7) -0.0004(6)
C6 0.0199(9) 0.0186(8) 0.0161(8) -0.0043(7) 0.0024(7) 0.0028(7)
C7 0.0206(9) 0.0193(8) 0.0135(8) -0.0019(7) 0.0003(7) -0.0025(7)
C8 0.0180(8) 0.0166(8) 0.0126(7) 0.0023(6) 0.0007(6) -0.0028(7)
C9 0.0191(8) 0.0130(7) 0.0175(8) 0.0030(6) -0.0020(7) -0.0017(7)
C10 0.0179(9) 0.0188(8) 0.0175(8) 0.0030(7) -0.0002(7) -0.0047(7)
C11 0.0180(8) 0.0131(7) 0.0182(8) -0.0018(6) -0.0038(7) 0.0020(6)
C12 0.0168(8) 0.0130(7) 0.0132(8) -0.0020(6) -0.0008(6) 0.0002(6)
C13 0.0190(8) 0.0282(9) 0.0153(8) 0.0000(7) 0.0024(7) 0.0009(8)
C14 0.0199(9) 0.0247(9) 0.0158(8) 0.0012(7) -0.0015(7) -0.0024(7)
C15 0.0158(8) 0.0466(12) 0.0265(10) 0.0002(9) 0.0012(8) 0.0039(8)

loop_
_atom_type_symbol
_atom_type_description
_atom_type_scat_dispersion_real
_atom_type_scat_dispersion_imag
_atom_type_scat_source
C C 0.0181 0.0091 'International Tables Vol C Tables 4.2.6.8 and 6.1.1.4'
H H 0.0000 0.0000 'International Tables Vol C Tables 4.2.6.8 and 6.1.1.4'
O O 0.0492 0.0322 'International Tables Vol C Tables 4.2.6.8 and 6.1.1.4'

loop_
_geom_angle_atom_site_label_1
_geom_angle_atom_site_label_2
_geom_angle_atom_site_label_3
_geom_angle
C12 O1 C8 109.11(11)
C11 O2 H2 109.5
C2 C1 H1 107.2
C5 C1 H1 107.2
C5 C1 C2 102.78(14)
C15 C1 H1 107.2
C15 C1 C2 114.07(15)
C15 C1 C5 117.84(15)
C1 C2 H2A 110.4
C1 C2 H2B 110.4
C1 C2 C3 106.62(13)
H2A C2 H2B 108.6
C3 C2 H2A 110.4
C3 C2 H2B 110.4
C2 C3 H3A 111.2
C2 C3 H3B 111.2
H3A C3 H3B 109.1
C4 C3 C2 102.91(13)
C4 C3 H3A 111.2
C4 C3 H3B 111.2
C3 C4 H4 105.2
C3 C4 C5 103.99(13)
C5 C4 H4 105.2
C12 C4 C3 122.13(14)
C12 C4 H4 105.2
C12 C4 C5 113.68(13)
C1 C5 C4 98.46(13)
C1 C5 C6 110.62(13)
C6 C5 C4 114.05(13)
C10 C5 C1 117.61(14)
C10 C5 C4 108.36(13)
C10 C5 C6 107.73(13)
C5 C6 H6A 109.0
C5 C6 H6B 109.0
H6A C6 H6B 107.8
C7 C6 C5 113.03(14)
C7 C6 H6A 109.0
C7 C6 H6B 109.0
C6 C7 H7A 109.5
C6 C7 H7B 109.5
H7A C7 H7B 108.1
C8 C7 C6 110.54(14)
C8 C7 H7A 109.5
C8 C7 H7B 109.5
O1 C8 C7 106.90(13)
O1 C8 C9 104.60(13)
O1 C8 C14 107.00(13)
C7 C8 C9 111.76(14)
C7 C8 C14 112.80(14)
C14 C8 C9 113.12(14)
C8 C9 H9 111.3
C10 C9 C8 111.83(14)
C10 C9 H9 111.3
C11 C9 C8 100.82(13)
C11 C9 H9 111.3
C11 C9 C10 109.87(14)
C5 C10 C9 107.26(13)
C5 C10 H10A 110.3
C5 C10 H10B 110.3
C9 C10 H10A 110.3
C9 C10 H10B 110.3
H10A C10 H10B 108.5
O2 C11 C9 116.08(14)
O2 C11 H11 109.5
O2 C11 C12 111.75(13)
C9 C11 H11 109.5
C12 C11 C9 100.09(13)
C12 C11 H11 109.5
O1 C12 C4 111.93(13)
O1 C12 C11 100.46(12)
O1 C12 C13 108.14(13)
C4 C12 C11 107.04(13)
C13 C12 C4 114.34(14)
C13 C12 C11 114.12(14)
C12 C13 H13A 109.5
C12 C13 H13B 109.5
C12 C13 H13C 109.5
H13A C13 H13B 109.5
H13A C13 H13C 109.5
H13B C13 H13C 109.5
C8 C14 H14A 109.5
C8 C14 H14B 109.5
C8 C14 H14C 109.5
H14A C14 H14B 109.5
H14A C14 H14C 109.5
H14B C14 H14C 109.5
C1 C15 H15A 109.5
C1 C15 H15B 109.5
C1 C15 H15C 109.5
H15A C15 H15B 109.5
H15A C15 H15C 109.5
H15B C15 H15C 109.5

loop_
_geom_bond_atom_site_label_1
_geom_bond_atom_site_label_2
_geom_bond_distance
O1 C8 1.4792(19)
O1 C12 1.4431(19)
O2 H2 0.8400
O2 C11 1.412(2)
C1 H1 1.0000
C1 C2 1.549(3)
C1 C5 1.545(2)
C1 C15 1.522(3)
C2 H2A 0.9900
C2 H2B 0.9900
C2 C3 1.558(2)
C3 H3A 0.9900
C3 H3B 0.9900
C3 C4 1.533(2)
C4 H4 1.0000
C4 C5 1.554(2)
C4 C12 1.531(2)
C5 C6 1.550(2)
C5 C10 1.531(2)
C6 H6A 0.9900
C6 H6B 0.9900
C6 C7 1.535(2)
C7 H7A 0.9900
C7 H7B 0.9900
C7 C8 1.514(2)
C8 C9 1.549(2)
C8 C14 1.520(2)
C9 H9 1.0000
C9 C10 1.543(2)
C9 C11 1.538(2)
C10 H10A 0.9900
C10 H10B 0.9900
C11 H11 1.0000
C11 C12 1.534(2)
C12 C13 1.515(2)
C13 H13A 0.9800
C13 H13B 0.9800
C13 H13C 0.9800
C14 H14A 0.9800
C14 H14B 0.9800
C14 H14C 0.9800
C15 H15A 0.9800
C15 H15B 0.9800
C15 H15C 0.9800

loop_
_geom_torsion_atom_site_label_1
_geom_torsion_atom_site_label_2
_geom_torsion_atom_site_label_3
_geom_torsion_atom_site_label_4
_geom_torsion
O1 C8 C9 C10 93.67(16)
O1 C8 C9 C11 -23.02(15)
O2 C11 C12 O1 -172.35(13)
O2 C11 C12 C4 -55.36(18)
O2 C11 C12 C13 72.21(18)
C1 C2 C3 C4 -4.36(17)
C1 C5 C6 C7 -162.19(14)
C1 C5 C10 C9 -163.05(15)
C2 C1 C5 C4 45.15(15)
C2 C1 C5 C6 -74.60(16)
C2 C1 C5 C10 161.07(15)
C2 C3 C4 C5 33.27(15)
C2 C3 C4 C12 163.46(14)
C3 C4 C5 C1 -49.24(15)
C3 C4 C5 C6 67.91(17)
C3 C4 C5 C10 -172.13(13)
C3 C4 C12 O1 -79.11(18)
C3 C4 C12 C11 171.73(14)
C3 C4 C12 C13 44.3(2)
C4 C5 C6 C7 87.93(17)
C4 C5 C10 C9 -52.66(17)
C5 C1 C2 C3 -26.07(17)
C5 C4 C12 O1 46.84(17)
C5 C4 C12 C11 -62.32(17)
C5 C4 C12 C13 170.25(13)
C5 C6 C7 C8 -31.6(2)
C6 C5 C10 C9 71.18(17)
C6 C7 C8 O1 -53.25(18)
C6 C7 C8 C9 60.64(18)
C6 C7 C8 C14 -170.58(14)
C7 C8 C9 C10 -21.6(2)
C7 C8 C9 C11 -138.33(14)
C8 O1 C12 C4 -77.88(15)
C8 O1 C12 C11 35.43(15)
C8 O1 C12 C13 155.29(13)
C8 C9 C10 C5 -42.69(19)
C8 C9 C11 O2 164.06(14)
C8 C9 C11 C12 43.65(14)
C9 C11 C12 O1 -48.87(14)
C9 C11 C12 C4 68.12(15)
C9 C11 C12 C13 -164.31(14)
C10 C5 C6 C7 -32.38(19)
C10 C9 C11 O2 45.92(18)
C10 C9 C11 C12 -74.48(15)
C11 C9 C10 C5 68.40(17)
C12 O1 C8 C7 110.85(14)
C12 O1 C8 C9 -7.80(16)
C12 O1 C8 C14 -128.06(14)
C12 C4 C5 C1 175.71(13)
C12 C4 C5 C6 -67.15(17)
C12 C4 C5 C10 52.81(17)
C14 C8 C9 C10 -150.25(14)
C14 C8 C9 C11 93.06(16)
C15 C1 C2 C3 -154.81(15)
C15 C1 C5 C4 171.50(16)
C15 C1 C5 C6 51.8(2)
C15 C1 C5 C10 -72.6(2)
